data_7038131
loop_
_publ_author_name
'Mondal, Amit Kumar'
'Parmar, Vijay Singh'
'Biswas, Soumava'
'Konar, Sanjit'

_publ_section_title
;
 Tetrahedral M(II) based binuclear double-stranded helicates:
 single-ion-magnet and fluorescence behaviour.
;
_journal_issue 11
_journal_name_full 'Dalton transactions (Cambridge, England : 2003)'
_journal_page_first 4548
_journal_page_last 4557
_journal_paper_doi 10.1039/c5dt04173b
_journal_volume 45
_journal_year 2016
_chemical_formula_moiety 'C60 H52 Co2 N4 O10'
_chemical_formula_sum 'C60 H52 Co2 N4 O10'
_chemical_formula_weight 1106.92
_space_group_crystal_system monoclinic
_space_group_IT_number 14
_space_group_name_Hall '-P 2yn'
_space_group_name_H-M_alt 'P 1 21/n 1'
_symmetry_Int_Tables_number 14
_symmetry_space_group_name_Hall '-P 2yn'
_symmetry_space_group_name_H-M 'P 1 21/n 1'
_audit_creation_date 2016-01-19
_audit_creation_method
;
Olex2 1.2
(compiled 2015.09.30 svn.r3233 for OlexSys, GUI svn.r5103)
;
_audit_update_record
;
2016-01-19 deposited with the CCDC.
2016-01-25 downloaded from the CCDC.
;
_cell_angle_alpha 90
_cell_angle_beta 103.796(8)
_cell_angle_gamma 90
_cell_formula_units_Z 4
_cell_length_a 14.360(4)
_cell_length_b 20.040(5)
_cell_length_c 24.584(7)
_cell_measurement_reflns_used 9880
_cell_measurement_temperature 120(2)
_cell_measurement_theta_max 25.226
_cell_measurement_theta_min 1.986
_cell_volume 6871(3)
_computing_cell_refinement 'Bruker SAINT'
_computing_data_collection 'Bruker APEX2'
_computing_data_reduction 'Bruker SAINT'
_computing_molecular_graphics 'Olex2 (Dolomanov et al., 2009)'
_computing_publication_material 'Olex2 (Dolomanov et al., 2009)'
_computing_structure_refinement 'olex2.refine (Bourhis et al., 2015)'
_computing_structure_solution 'SHELXS-97 (Sheldrick 2008)'
_diffrn_ambient_temperature 120.0
_diffrn_measured_fraction_theta_full 0.9897
_diffrn_measured_fraction_theta_max 0.9897
_diffrn_measurement_device_type 'Bruker APEX-II CCD'
_diffrn_radiation_type 'Mo K\a'
_diffrn_radiation_wavelength 0.71073
_diffrn_reflns_av_R_equivalents 0.1374
_diffrn_reflns_av_unetI/netI 0.0681
_diffrn_reflns_limit_h_max 17
_diffrn_reflns_limit_h_min -17
_diffrn_reflns_limit_k_max 22
_diffrn_reflns_limit_k_min -23
_diffrn_reflns_limit_l_max 29
_diffrn_reflns_limit_l_min -29
_diffrn_reflns_number 159813
_diffrn_reflns_theta_full 25.2258
_diffrn_reflns_theta_max 25.23
_diffrn_reflns_theta_min 2.12
_exptl_absorpt_coefficient_mu 0.532
_exptl_absorpt_correction_T_max 0.948
_exptl_absorpt_correction_T_min 0.905
_exptl_absorpt_correction_type multi-scan
_exptl_absorpt_process_details MULTI-SCAN
_exptl_crystal_colour brown
_exptl_crystal_density_diffrn 1.0701
_exptl_crystal_description block
_exptl_crystal_F_000 2296.0
_exptl_crystal_size_max 0.42
_exptl_crystal_size_mid 0.14
_exptl_crystal_size_min 0.12
_refine_diff_density_max 0.9161
_refine_diff_density_min -1.2742
_refine_diff_density_rms 0.1024
_refine_ls_d_res_high 0.8338
_refine_ls_d_res_low 9.6142
_refine_ls_goodness_of_fit_ref 1.0497
_refine_ls_hydrogen_treatment mixed
_refine_ls_matrix_type full
_refine_ls_number_constraints 108
_refine_ls_number_parameters 718
_refine_ls_number_reflns 12273
_refine_ls_number_restraints 0
_refine_ls_restrained_S_all 1.0497
_refine_ls_R_factor_all 0.1048
_refine_ls_R_factor_gt 0.0621
_refine_ls_shift/su_max 0.000
_refine_ls_shift/su_mean 0.000
_refine_ls_structure_factor_coef Fsqd
_refine_ls_weighting_details 'w=1/[\s^2^(Fo^2^)+(0.0816P)^2^+4.6030P] where P=(Fo^2^+2Fc^2^)/3'
_refine_ls_weighting_scheme calc
_refine_ls_wR_factor_gt 0.1517
_refine_ls_wR_factor_ref 0.1747
_reflns_Friedel_coverage 0.0
_reflns_limit_h_max 17
_reflns_limit_h_min -17
_reflns_limit_k_max 24
_reflns_limit_k_min -24
_reflns_limit_l_max 29
_reflns_limit_l_min -29
_reflns_number_gt 7614
_reflns_number_total 12273
_reflns_threshold_expression 'I > 2\s(I)'
_cod_data_source_file c5dt04173b2.cif
_cod_data_source_block AMCo2
_cod_depositor_comments
;
The following automatic conversions were performed:

'_exptl_absorpt_correction_type' value 'MULTI-SCAN' changed to
'multi-scan' according to
/usr/data/users/saulius/crontab/automatic-downloads/rss-feeds/RSC/lib/dictionaries/cif_core.dic
dictionary named 'cif_core.dic' version 2.4.2 from 2011-04-26.

Automatic conversion script
Id: cif_fix_values 4268 2015-11-12 08:31:59Z antanas 

 Adding full bibliography for 7038130--7038133.cif.
;
_cod_database_code 7038131
_olex2_refinement_description
;
1. Fixed Uiso
 At 1.2 times of:
  All C(H) groups, All C(H,H) groups
 At 1.5 times of:
  All C(H,H,H) groups
2. Restrained distances
3. Rigid bond restraints
 C79A, C79B
 with sigma for 1-2 distances of 0.01 and sigma for 1-3 distances of 0.01
 C79A
 with sigma for 1-2 distances of 0.01 and sigma for 1-3 distances of 0.01
4. Uiso/Uaniso restraints and constraints
: within 2A with sigma of 0.04 and sigma for terminal atoms of 0.08
C79A: within 1.7A with sigma of 0.04 and sigma for terminal atoms of 0.08
Uanis(C79A) = Uanis(C79B)
Uanis(C79A) = Uanis(C79B)
5. Rigid body (RIGU) restrains
 with sigma for 1-2 distances of 0.001 and sigma for 1-3 distances of 0.001
6. Others
 Fixed Sof: C79B(0.6) H79a(0.6) H79b(0.6) C80B(0.4) H80a(0.4) H80b(0.4)
 H80c(0.4) C82B(0.4) H82a(0.4) H82b(0.4) H82c(0.4) C1A(0.6) H1Aa(0.6) H1Ab(0.6)
 C1B(0.4) H1Ba(0.4) H1Bb(0.4) C82A(0.6) H82d(0.6) H82e(0.6) H82f(0.6) C80A(0.6)
 H80d(0.6) H80e(0.6) H80f(0.6) C79A(0.4) H79c(0.4) H79d(0.4)
7.a Secondary CH2 refined with riding coordinates:
 C75(H75a,H75b), C77(H77a,H77b), C79B(H79a,H79b), C1A(H1Aa,H1Ab), C1B(H1Ba,
 H1Bb), C79A(H79c,H79d)
7.b Me refined with riding coordinates:
 C76(H76a,H76b,H76c), C78(H78a,H78b,H78c)
7.c Aromatic/amide H refined with riding coordinates:
 C7(H7), C9(H9), C16(H16), C18(H18), C19(H19), C20(H20), C22(H22), C24(H24),
 C26(H26), C29(H29), C31(H31), C32(H32), C33(H33), C36(H36), C40(H40), C41(H41),
  C43(H43), C44(H44), C45(H45), C47(H47), C50(H50), C51(H51), C52(H52),
 C53(H53), C57(H57), C61(H61), C62(H62), C65(H65), C68(H68), C70(H70), C72(H72),
  C71(H71)
7.d Idealised Me refined as rotating group:
 C80B(H80a,H80b,H80c), C82B(H82a,H82b,H82c), C82A(H82d,H82e,H82f), C80A(H80d,
 H80e,H80f)
;
_olex2_submission_special_instructions 'No special instructions were received'

loop_
_space_group_symop_id
_space_group_symop_operation_xyz
1 x,y,z
2 -x+1/2,y+1/2,-z+1/2
3 -x,-y,-z
4 x-1/2,-y-1/2,z-1/2

loop_
_atom_site_label
_atom_site_type_symbol
_atom_site_fract_x
_atom_site_fract_y
_atom_site_fract_z
_atom_site_U_iso_or_equiv
_atom_site_adp_type
_atom_site_occupancy
_atom_site_refinement_flags_posn
_atom_site_refinement_flags_adp
_atom_site_disorder_group
Co1 Co 0.37980(3) 0.08923(3) 0.01164(2) 0.03940(16) Uani 1.000000 . . .
Co2 Co 0.99492(4) 0.48423(3) 0.10166(3) 0.0597(2) Uani 1.000000 . . .
O2 O 0.31564(16) 0.06174(13) -0.06169(10) 0.0433(6) Uani 1.000000 . . .
O3 O 0.23870(19) 0.00030(14) 0.13895(12) 0.0562(7) Uani 1.000000 . . .
O1 O 0.33426(17) 0.05630(13) 0.07319(10) 0.0427(6) Uani 1.000000 . . .
O10 O 0.59623(18) 0.35337(13) 0.15781(11) 0.0509(7) Uani 1.000000 . . .
N1 N 0.5185(2) 0.07481(14) 0.04767(13) 0.0385(7) Uani 1.000000 . . .
C7 C 0.4328(3) 0.22133(19) 0.09062(16) 0.0437(10) Uani 1.000000 . . .
H7 H 0.3951(3) 0.18675(19) 0.10097(16) 0.0525(11) Uiso 1.000000 R . .
O9 O 0.7884(2) 0.20990(15) -0.04139(13) 0.0640(8) Uani 1.000000 . . .
C9 C 0.4888(3) 0.2816(2) 0.02006(17) 0.0479(10) Uani 1.000000 . . .
H9 H 0.4896(3) 0.2877(2) -0.01815(17) 0.0574(12) Uiso 1.000000 R . .
C10 C 0.8654(3) 0.4033(2) 0.01336(16) 0.0468(10) Uani 1.000000 . . .
N2 N 0.3782(2) 0.18620(15) -0.00549(13) 0.0414(8) Uani 1.000000 . . .
C12 C 0.3849(3) 0.02170(18) 0.11520(15) 0.0393(9) Uani 1.000000 . . .
C13 C 0.7206(3) 0.1771(2) -0.01832(18) 0.0496(10) Uani 1.000000 . . .
N4 N 0.9741(2) 0.40689(17) 0.14849(14) 0.0515(9) Uani 1.000000 . . .
N3 N 0.8936(2) 0.46919(17) 0.03215(15) 0.0509(9) Uani 1.000000 . . .
C16 C 0.5463(3) 0.04247(17) 0.09469(16) 0.0388(9) Uani 1.000000 . . .
H16 H 0.6135(3) 0.03780(17) 0.10919(16) 0.0465(11) Uiso 1.000000 R . .
C17 C 0.2785(3) 0.1009(2) -0.10386(16) 0.0427(9) Uani 1.000000 . . .
C18 C 0.6446(3) 0.1459(2) -0.05358(18) 0.0499(10) Uani 1.000000 . . .
H18 H 0.6374(3) 0.1475(2) -0.09299(18) 0.0598(12) Uiso 1.000000 R . .
C19 C 0.4885(3) 0.26229(19) 0.13091(17) 0.0466(10) Uani 1.000000 . . .
H19 H 0.4891(3) 0.25572(19) 0.16926(17) 0.0560(12) Uiso 1.000000 R . .
C20 C 0.5793(3) 0.1124(2) -0.03128(17) 0.0468(10) Uani 1.000000 . . .
H20 H 0.5256(3) 0.0918(2) -0.05558(17) 0.0561(12) Uiso 1.000000 R . .
C21 C 0.5427(3) 0.3121(2) 0.11607(17) 0.0456(10) Uani 1.000000 . . .
C22 C 0.8183(3) 0.4418(2) 0.15951(17) 0.0509(10) Uani 1.000000 . . .
H22 H 0.8420(3) 0.4862(2) 0.16363(17) 0.0611(12) Uiso 1.000000 R . .
C23 C 0.5902(2) 0.10821(18) 0.02606(16) 0.0399(9) Uani 1.000000 . . .
C24 C 0.6663(3) 0.14069(19) 0.06026(17) 0.0453(10) Uani 1.000000 . . .
H24 H 0.6733(3) 0.13981(19) 0.09967(17) 0.0543(12) Uiso 1.000000 R . .
C25 C 0.4858(3) 0.01338(18) 0.12658(15) 0.0399(9) Uani 1.000000 . . .
C26 C 0.5433(3) 0.3225(2) 0.06046(17) 0.0518(11) Uani 1.000000 . . .
H26 H 0.5807(3) 0.3574(2) 0.05030(17) 0.0622(13) Uiso 1.000000 R . .
O5 O 0.9640(2) 0.57629(16) 0.10942(15) 0.0720(9) Uani 1.000000 . . .
C28 C 0.6906(3) 0.36492(19) 0.15485(15) 0.0438(9) Uani 1.000000 . . .
C29 C 1.0432(3) 0.3650(2) 0.16926(18) 0.0589(12) Uani 1.000000 . . .
H29 H 1.0259(3) 0.3255(2) 0.18592(18) 0.0707(14) Uiso 1.000000 R . .
O6 O 1.1298(2) 0.47393(18) 0.11547(17) 0.0808(11) Uani 1.000000 . . .
C31 C 0.9344(3) 0.3547(2) 0.01472(17) 0.0512(11) Uani 1.000000 . . .
H31 H 1.0003(3) 0.3657(2) 0.02748(17) 0.0615(13) Uiso 1.000000 R . .
C32 C 0.9080(3) 0.2902(2) -0.00237(17) 0.0516(11) Uani 1.000000 . . .
H32 H 0.9558(3) 0.2571(2) -0.00128(17) 0.0619(13) Uiso 1.000000 R . .
C33 C 0.7238(3) 0.4293(2) 0.16111(16) 0.0468(10) Uani 1.000000 . . .
H33 H 0.6830(3) 0.4648(2) 0.16644(16) 0.0561(12) Uiso 1.000000 R . .
C34 C 0.2900(3) 0.1708(2) -0.10372(16) 0.0469(10) Uani 1.000000 . . .
C35 C 0.8514(3) 0.5874(2) 0.0199(2) 0.0641(13) Uani 1.000000 . . .
C36 C 0.2514(3) 0.2096(2) -0.15270(18) 0.0631(12) Uani 1.000000 . . .
H36 H 0.2606(3) 0.2566(2) -0.15215(18) 0.0757(15) Uiso 1.000000 R . .
C37 C 0.8787(3) 0.3900(2) 0.15193(16) 0.0458(10) Uani 1.000000 . . .
C38 C 0.8128(3) 0.2739(2) -0.02088(17) 0.0498(10) Uani 1.000000 . . .
O7 O 0.9745(3) 0.70531(17) 0.1232(2) 0.1025(13) Uani 1.000000 . . .
C40 C 0.8428(3) 0.3257(2) 0.14512(17) 0.0498(10) Uani 1.000000 . . .
H40 H 0.8829(3) 0.2901(2) 0.13921(17) 0.0597(12) Uiso 1.000000 R . .
C41 C 0.3398(3) 0.2090(2) -0.05602(17) 0.0463(10) Uani 1.000000 . . .
H41 H 0.3456(3) 0.2556(2) -0.06163(17) 0.0556(12) Uiso 1.000000 R . .
C42 C 0.2231(3) 0.0718(2) -0.15462(16) 0.0472(10) Uani 1.000000 . . .
C43 C 0.7430(3) 0.3216(2) -0.02201(18) 0.0535(11) Uani 1.000000 . . .
H43 H 0.6772(3) 0.3101(2) -0.03472(18) 0.0642(13) Uiso 1.000000 R . .
C44 C 0.7686(3) 0.3856(2) -0.00479(17) 0.0523(11) Uani 1.000000 . . .
H44 H 0.7203(3) 0.4181(2) -0.00519(17) 0.0628(13) Uiso 1.000000 R . .
C45 C 0.7322(3) 0.1743(2) 0.03853(18) 0.0515(11) Uani 1.000000 . . .
H45 H 0.7855(3) 0.1955(2) 0.06271(18) 0.0618(13) Uiso 1.000000 R . .
C46 C 0.4329(2) 0.23172(18) 0.03487(16) 0.0397(9) Uani 1.000000 . . .
C47 C 0.7495(3) 0.3130(2) 0.14680(16) 0.0488(10) Uani 1.000000 . . .
H47 H 0.7254(3) 0.2686(2) 0.14245(16) 0.0586(12) Uiso 1.000000 R . .
C48 C 0.3357(3) -0.01013(19) 0.15193(16) 0.0448(10) Uani 1.000000 . . .
C50 C 0.1859(3) 0.1103(2) -0.20124(17) 0.0583(12) Uani 1.000000 . . .
H50 H 0.1493(3) 0.0900(2) -0.23440(17) 0.0699(14) Uiso 1.000000 R . .
C51 C 0.2017(3) 0.1791(3) -0.1999(2) 0.0696(13) Uani 1.000000 . . .
H51 H 0.1772(3) 0.2049(3) -0.2326(2) 0.0835(16) Uiso 1.000000 R . .
C52 C 0.8424(3) 0.5187(2) 0.0064(2) 0.0559(11) Uani 1.000000 . . .
H52 H 0.7931(3) 0.5072(2) -0.0254(2) 0.0670(14) Uiso 1.000000 R . .
C53 C 0.7996(4) 0.6988(3) -0.0136(3) 0.0870(17) Uani 1.000000 . . .
H53 H 0.7618(4) 0.7269(3) -0.0414(3) 0.104(2) Uiso 1.000000 R . .
C55 C 0.9099(4) 0.6132(2) 0.0679(3) 0.0688(14) Uani 1.000000 . . .
C56 C 1.1424(3) 0.3727(3) 0.1694(2) 0.0659(14) Uani 1.000000 . . .
C57 C 0.4836(3) -0.0566(2) 0.20612(19) 0.0678(13) Uani 1.000000 . . .
H57 H 0.5162(3) -0.0838(2) 0.23631(19) 0.0814(16) Uiso 1.000000 R . .
C59 C 0.9131(4) 0.6846(3) 0.0744(3) 0.0808(16) Uani 1.000000 . . .
C61 C 0.5333(3) -0.0259(2) 0.17267(18) 0.0546(11) Uani 1.000000 . . .
H61 H 0.6009(3) -0.0310(2) 0.18032(18) 0.0656(13) Uiso 1.000000 R . .
C62 C 0.3840(3) -0.0480(2) 0.19606(18) 0.0600(12) Uani 1.000000 . . .
H62 H 0.3497(3) -0.0687(2) 0.22011(18) 0.0721(14) Uiso 1.000000 R . .
C63 C 1.1805(3) 0.4274(3) 0.1451(2) 0.0728(15) Uani 1.000000 . . .
C65 C 0.7951(3) 0.6319(2) -0.0194(2) 0.0747(15) Uani 1.000000 . . .
H65 H 0.7521(3) 0.6136(2) -0.0514(2) 0.0897(19) Uiso 1.000000 R . .
C68 C 0.8604(4) 0.7254(3) 0.0336(3) 0.0840(18) Uani 1.000000 . . .
H68 H 0.8658(4) 0.7725(3) 0.0378(3) 0.101(2) Uiso 1.000000 R . .
C70 C 1.2031(4) 0.3218(3) 0.1984(2) 0.0859(17) Uani 1.000000 . . .
H70 H 1.1773(4) 0.2855(3) 0.2149(2) 0.103(2) Uiso 1.000000 R . .
O4 O 0.21275(19) 0.00387(14) -0.15225(11) 0.0539(7) Uani 1.000000 . . .
C75 C 0.1846(3) -0.0293(3) 0.1748(2) 0.0791(16) Uani 1.000000 . . .
H75a H 0.1934(3) -0.0783(3) 0.1762(2) 0.0949(19) Uiso 1.000000 R . .
H75b H 0.2060(3) -0.0114(3) 0.2133(2) 0.0949(19) Uiso 1.000000 R . .
C77 C 0.1546(3) -0.0267(2) -0.2010(2) 0.0717(14) Uani 1.000000 . . .
H77a H 0.0914(3) -0.0043(2) -0.2117(2) 0.0860(17) Uiso 1.000000 R . .
H77b H 0.1859(3) -0.0230(2) -0.2327(2) 0.0860(17) Uiso 1.000000 R . .
C76 C 0.0814(4) -0.0121(3) 0.1507(3) 0.112(2) Uani 1.000000 . . .
H76a H 0.0419(4) -0.0315(3) 0.1741(3) 0.167(4) Uiso 1.000000 R . .
H76b H 0.0737(4) 0.0365(3) 0.1495(3) 0.167(4) Uiso 1.000000 R . .
H76c H 0.0612(4) -0.0301(3) 0.1126(3) 0.167(4) Uiso 1.000000 R . .
C79B C 0.9853(14) 0.7790(9) 0.1189(5) 0.078(4) Uani 0.600000 . U 1
H79a H 1.0186(14) 0.7914(9) 0.0894(5) 0.094(4) Uiso 0.600000 R . 1
H79b H 0.9229(14) 0.8025(9) 0.1124(5) 0.094(4) Uiso 0.600000 R . 1
C78 C 0.1425(5) -0.0979(3) -0.1876(3) 0.128(3) Uani 1.000000 . . .
H78a H 0.1027(5) -0.1202(3) -0.2205(3) 0.191(4) Uiso 1.000000 R . .
H78b H 0.2055(5) -0.1195(3) -0.1772(3) 0.191(4) Uiso 1.000000 R . .
H78c H 0.1113(5) -0.1009(3) -0.1563(3) 0.191(4) Uiso 1.000000 R . .
C80B C 1.0736(14) 0.8003(10) 0.1357(11) 0.146(9) Uani 0.400000 . . 2
H80a H 1.1298(14) 0.782(6) 0.162(4) 0.219(13) Uiso 0.400000 GR . 2
H80b H 1.076(6) 0.788(7) 0.098(3) 0.219(13) Uiso 0.400000 GR . 2
H80c H 1.073(6) 0.8490(12) 0.139(7) 0.219(13) Uiso 0.400000 GR . 2
C73 C 1.2838(4) 0.4300(4) 0.1539(3) 0.098(2) Uani 1.000000 . . .
C72 C 1.3403(4) 0.3807(4) 0.1799(3) 0.117(3) Uani 1.000000 . . .
H72 H 1.4075(4) 0.3828(4) 0.1832(3) 0.140(3) Uiso 1.000000 R . .
C71 C 1.3014(5) 0.3261(4) 0.2022(3) 0.117(2) Uani 1.000000 . . .
H71 H 1.3425(5) 0.2915(4) 0.2203(3) 0.140(3) Uiso 1.000000 R . .
O8B O 1.3158(2) 0.4836(2) 0.1303(3) 0.135(2) Uani 1.000000 . . .
C82B C 1.4493(18) 0.5522(15) 0.1361(15) 0.133(10) Uani 0.400000 . . 1
H82a H 1.443(10) 0.548(2) 0.0957(18) 0.199(16) Uiso 0.400000 GR . 1
H82b H 1.403(7) 0.585(2) 0.143(6) 0.199(16) Uiso 0.400000 GR . 1
H82c H 1.515(4) 0.566(4) 0.155(5) 0.199(16) Uiso 0.400000 GR . 1
C1A C 1.4127(6) 0.5017(7) 0.1233(6) 0.082(3) Uani 0.600000 . . 2
H1Aa H 1.4484(6) 0.4616(7) 0.1161(6) 0.098(4) Uiso 0.600000 R . 2
H1Ab H 1.4085(6) 0.5336(7) 0.0921(6) 0.098(4) Uiso 0.600000 R . 2
C1B C 1.4266(9) 0.4791(7) 0.1616(8) 0.063(3) Uani 0.400000 . . 1
H1Ba H 1.4379(9) 0.4788(7) 0.2029(8) 0.075(4) Uiso 0.400000 R . 1
H1Bb H 1.4604(9) 0.4415(7) 0.1486(8) 0.075(4) Uiso 0.400000 R . 1
C82A C 1.4546(11) 0.5298(11) 0.1728(8) 0.115(5) Uani 0.600000 . . 2
H82d H 1.518(3) 0.546(4) 0.1716(15) 0.172(8) Uiso 0.600000 GR . 2
H82e H 1.415(3) 0.567(3) 0.1801(19) 0.172(8) Uiso 0.600000 GR . 2
H82f H 1.461(6) 0.4965(17) 0.2026(9) 0.172(8) Uiso 0.600000 GR . 2
C80A C 1.0484(7) 0.7914(4) 0.1787(4) 0.074(2) Uani 0.600000 . . 1
H80d H 1.1098(17) 0.768(2) 0.1830(9) 0.111(4) Uiso 0.600000 GR . 1
H80e H 1.060(3) 0.8394(5) 0.1844(9) 0.111(4) Uiso 0.600000 GR . 1
H80f H 1.0153(19) 0.775(3) 0.2064(4) 0.111(4) Uiso 0.600000 GR . 1
C79A C 0.990(2) 0.7737(15) 0.1474(9) 0.078(4) Uani 0.400000 . U 2
H79c H 0.934(2) 0.8024(15) 0.1307(9) 0.094(4) Uiso 0.400000 R . 2
H79d H 0.996(2) 0.7719(15) 0.1884(9) 0.094(4) Uiso 0.400000 R . 2

loop_
_atom_site_aniso_label
_atom_site_aniso_U_11
_atom_site_aniso_U_22
_atom_site_aniso_U_33
_atom_site_aniso_U_12
_atom_site_aniso_U_13
_atom_site_aniso_U_23
Co1 0.0372(3) 0.0438(3) 0.0362(3) 0.0020(2) 0.0067(2) 0.0023(2)
Co2 0.0477(4) 0.0558(4) 0.0808(5) -0.0120(3) 0.0255(3) -0.0141(3)
O2 0.0388(14) 0.0502(16) 0.0384(15) 0.0015(12) 0.0041(12) 0.0009(13)
O3 0.0489(17) 0.0640(19) 0.0602(19) -0.0013(14) 0.0218(14) 0.0162(15)
O1 0.0414(14) 0.0504(16) 0.0350(15) 0.0049(12) 0.0066(12) 0.0080(13)
O10 0.0497(16) 0.0594(18) 0.0483(17) -0.0103(13) 0.0206(13) -0.0154(14)
N1 0.0365(17) 0.0362(18) 0.0414(19) -0.0023(13) 0.0069(14) -0.0103(15)
C7 0.042(2) 0.048(2) 0.045(2) 0.0012(18) 0.0176(18) 0.006(2)
O9 0.074(2) 0.063(2) 0.070(2) -0.0192(15) 0.0453(17) -0.0186(16)
C9 0.057(2) 0.051(3) 0.038(2) 0.003(2) 0.015(2) 0.005(2)
C10 0.047(2) 0.051(3) 0.049(2) -0.009(2) 0.0234(19) 0.006(2)
N2 0.0386(17) 0.0476(19) 0.039(2) 0.0036(14) 0.0123(15) 0.0003(16)
C12 0.044(2) 0.036(2) 0.037(2) 0.0049(17) 0.0090(18) 0.0002(18)
C13 0.053(2) 0.049(2) 0.056(3) -0.005(2) 0.028(2) -0.011(2)
N4 0.044(2) 0.057(2) 0.054(2) -0.0051(17) 0.0131(16) -0.0196(18)
N3 0.049(2) 0.047(2) 0.063(2) -0.0052(17) 0.0259(17) 0.0041(18)
C16 0.037(2) 0.033(2) 0.043(2) 0.0036(16) 0.0019(18) -0.0033(19)
C17 0.037(2) 0.054(3) 0.038(2) 0.0084(18) 0.0106(18) 0.005(2)
C18 0.059(3) 0.049(2) 0.045(2) -0.004(2) 0.018(2) -0.014(2)
C19 0.050(2) 0.049(2) 0.043(2) -0.002(2) 0.0158(19) -0.004(2)
C20 0.051(2) 0.048(2) 0.041(2) -0.0073(19) 0.0114(19) -0.011(2)
C21 0.044(2) 0.050(2) 0.045(2) -0.0001(19) 0.0146(19) -0.009(2)
C22 0.055(3) 0.046(2) 0.054(3) -0.002(2) 0.016(2) -0.006(2)
C23 0.034(2) 0.038(2) 0.049(2) 0.0034(17) 0.0121(18) -0.0037(19)
C24 0.039(2) 0.052(2) 0.047(2) -0.0026(18) 0.0133(19) -0.001(2)
C25 0.044(2) 0.037(2) 0.038(2) 0.0017(17) 0.0098(18) 0.0024(18)
C26 0.056(3) 0.054(3) 0.050(3) -0.012(2) 0.021(2) -0.006(2)
O5 0.065(2) 0.058(2) 0.098(3) -0.0229(16) 0.0302(19) -0.0168(19)
C28 0.053(2) 0.045(2) 0.034(2) -0.0062(19) 0.0119(18) -0.0068(18)
C29 0.058(3) 0.065(3) 0.057(3) 0.005(2) 0.021(2) -0.024(2)
O6 0.0467(19) 0.078(2) 0.123(3) -0.0106(18) 0.032(2) -0.027(2)
C31 0.041(2) 0.061(3) 0.058(3) -0.005(2) 0.023(2) 0.003(2)
C32 0.054(3) 0.049(3) 0.063(3) -0.002(2) 0.035(2) 0.000(2)
C33 0.047(2) 0.050(3) 0.046(2) 0.0063(19) 0.0173(19) 0.000(2)
C34 0.046(2) 0.057(3) 0.038(2) 0.0113(19) 0.0094(19) 0.005(2)
C35 0.055(3) 0.054(3) 0.097(4) -0.006(2) 0.045(3) 0.005(3)
C36 0.081(3) 0.060(3) 0.045(3) 0.008(2) 0.007(2) 0.005(2)
C37 0.041(2) 0.058(3) 0.038(2) 0.0011(19) 0.0082(18) -0.002(2)
C38 0.054(3) 0.053(3) 0.052(3) -0.013(2) 0.031(2) -0.006(2)
O7 0.092(3) 0.052(2) 0.172(4) -0.0163(19) 0.047(3) -0.025(2)
C40 0.053(3) 0.048(3) 0.050(3) 0.003(2) 0.016(2) -0.006(2)
C41 0.050(2) 0.046(2) 0.045(3) 0.0117(19) 0.014(2) -0.002(2)
C42 0.037(2) 0.068(3) 0.037(2) 0.0051(19) 0.0095(18) -0.003(2)
C43 0.046(2) 0.060(3) 0.057(3) -0.012(2) 0.018(2) -0.009(2)
C44 0.048(3) 0.058(3) 0.055(3) 0.005(2) 0.020(2) 0.008(2)
C45 0.046(2) 0.056(3) 0.052(3) -0.008(2) 0.013(2) -0.013(2)
C46 0.041(2) 0.037(2) 0.043(2) 0.0060(17) 0.0138(18) -0.0010(18)
C47 0.057(3) 0.042(2) 0.051(3) -0.0044(19) 0.019(2) -0.003(2)
C48 0.048(2) 0.047(2) 0.040(2) -0.0027(19) 0.0100(19) 0.003(2)
C50 0.058(3) 0.077(3) 0.035(2) 0.006(2) 0.003(2) -0.004(2)
C51 0.081(3) 0.075(4) 0.045(3) 0.012(3) 0.000(2) 0.004(3)
C52 0.056(3) 0.048(3) 0.073(3) -0.010(2) 0.032(2) 0.007(2)
C53 0.074(4) 0.077(4) 0.122(5) 0.003(3) 0.048(4) 0.011(4)
C55 0.061(3) 0.044(3) 0.116(5) 0.001(2) 0.048(3) 0.012(3)
C56 0.047(3) 0.077(4) 0.072(3) 0.009(2) 0.012(2) -0.038(3)
C57 0.062(3) 0.081(3) 0.056(3) 0.002(2) 0.005(2) 0.031(3)
C59 0.061(3) 0.074(4) 0.119(5) -0.023(3) 0.042(3) -0.021(4)
C61 0.044(2) 0.063(3) 0.052(3) 0.003(2) 0.003(2) 0.010(2)
C62 0.062(3) 0.067(3) 0.053(3) -0.007(2) 0.016(2) 0.015(2)
C63 0.042(3) 0.077(4) 0.100(4) -0.012(3) 0.018(3) -0.050(3)
C65 0.069(3) 0.053(3) 0.120(5) 0.012(2) 0.056(3) 0.017(3)
C68 0.074(4) 0.047(3) 0.150(6) 0.019(3) 0.064(4) 0.021(4)
C70 0.061(3) 0.102(4) 0.092(4) 0.025(3) 0.014(3) -0.020(3)
O4 0.0502(17) 0.062(2) 0.0432(17) -0.0060(14) -0.0017(13) -0.0059(14)
C75 0.071(3) 0.072(3) 0.108(4) -0.004(3) 0.047(3) 0.023(3)
C77 0.064(3) 0.082(4) 0.059(3) -0.012(3) -0.006(2) -0.003(3)
C76 0.076(4) 0.106(5) 0.174(7) 0.012(3) 0.073(4) 0.058(5)
C79B 0.089(4) 0.055(6) 0.090(12) -0.011(4) 0.020(10) -0.009(9)
C78 0.157(6) 0.100(5) 0.093(5) -0.058(4) -0.037(4) 0.008(4)
C80B 0.131(16) 0.145(18) 0.17(2) -0.071(14) 0.060(16) -0.075(17)
C73 0.047(3) 0.105(5) 0.148(6) -0.010(3) 0.037(3) -0.076(4)
C72 0.048(3) 0.131(6) 0.169(7) 0.008(4) 0.022(4) -0.083(6)
C71 0.073(5) 0.145(7) 0.124(6) 0.048(4) 0.008(4) -0.035(5)
O8B 0.048(2) 0.105(3) 0.266(6) -0.027(2) 0.062(3) -0.076(4)
C82B 0.051(11) 0.14(2) 0.21(3) -0.039(13) 0.038(17) 0.02(2)
C1A 0.045(6) 0.105(9) 0.096(9) 0.001(5) 0.020(6) 0.026(7)
C1B 0.046(7) 0.075(10) 0.073(10) -0.004(7) 0.025(7) -0.000(9)
C82A 0.060(7) 0.106(14) 0.168(18) -0.015(8) 0.008(10) -0.018(11)
C80A 0.068(6) 0.065(6) 0.081(6) -0.008(5) -0.001(5) -0.006(5)
C79A 0.089(4) 0.055(6) 0.090(12) -0.011(4) 0.020(10) -0.009(9)

loop_
_atom_type_symbol
_atom_type_scat_dispersion_real
_atom_type_scat_dispersion_imag
_atom_type_scat_Cromer_Mann_a1
_atom_type_scat_Cromer_Mann_a2
_atom_type_scat_Cromer_Mann_a3
_atom_type_scat_Cromer_Mann_a4
_atom_type_scat_Cromer_Mann_b1
_atom_type_scat_Cromer_Mann_b2
_atom_type_scat_Cromer_Mann_b3
_atom_type_scat_Cromer_Mann_b4
_atom_type_scat_Cromer_Mann_c
_atom_type_scat_source
_atom_type_scat_dispersion_source
H 0.00000 0.00000 0.49300 0.32291 0.14019 0.04081 10.51090 26.12570 3.14236 57.79970 0.0030380000826 'International Tables Volume C Table 6.1.1.4 (pp. 500-502)' 'Henke, Gullikson and Davis, At. Data and Nucl. Data Tables, 1993, 54, 2'
C 0.00347 0.00161 2.31000 1.02000 1.58860 0.86500 20.84390 10.20750 0.56870 51.65120 0.215599998832 'International Tables Volume C Table 6.1.1.4 (pp. 500-502)' 'Henke, Gullikson and Davis, At. Data and Nucl. Data Tables, 1993, 54, 2'
Co 0.35655 0.96576 12.28410 7.34090 4.00340 2.34880 4.27910 0.27840 13.53590 71.16920 1.01180005074 'International Tables Volume C Table 6.1.1.4 (pp. 500-502)' 'Henke, Gullikson and Davis, At. Data and Nucl. Data Tables, 1993, 54, 2'
O 0.01158 0.00611 3.04850 2.28680 1.54630 0.86700 13.27710 5.70110 0.32390 32.90890 0.250800013542 'International Tables Volume C Table 6.1.1.4 (pp. 500-502)' 'Henke, Gullikson and Davis, At. Data and Nucl. Data Tables, 1993, 54, 2'
N 0.00653 0.00323 12.21260 3.13220 2.01250 1.16630 0.00570 9.89330 28.99750 0.58260 -11.5290002823 'International Tables Volume C Table 6.1.1.4 (pp. 500-502)' 'Henke, Gullikson and Davis, At. Data and Nucl. Data Tables, 1993, 54, 2'

loop_
_geom_angle_atom_site_label_1
_geom_angle_atom_site_label_2
_geom_angle_atom_site_label_3
_geom_angle
O1 Co1 O2 118.22(11)
N1 Co1 O2 125.81(11)
N1 Co1 O1 95.31(12)
N2 Co1 O2 95.98(12)
N2 Co1 O1 121.23(11)
N2 Co1 N1 101.25(12)
N3 Co2 N4 101.45(13)
O5 Co2 N4 128.31(14)
O5 Co2 N3 95.29(15)
O6 Co2 N4 95.71(15)
O6 Co2 N3 130.20(15)
O6 Co2 O5 109.72(14)
C17 O2 Co1 126.3(2)
C75 O3 C48 117.6(3)
C12 O1 Co1 125.3(2)
C28 O10 C21 115.6(3)
C16 N1 Co1 121.8(2)
C23 N1 Co1 119.8(2)
C23 N1 C16 117.8(3)
C46 C7 C19 118.8(4)
C38 O9 C13 115.1(3)
C46 C9 C26 120.3(4)
C31 C10 N3 119.8(3)
C44 C10 N3 121.4(4)
C44 C10 C31 118.7(4)
C41 N2 Co1 121.4(3)
C46 N2 Co1 119.9(2)
C46 N2 C41 117.9(3)
C25 C12 O1 124.5(3)
C48 C12 O1 118.0(3)
C48 C12 C25 117.4(3)
C18 C13 O9 118.9(4)
C45 C13 O9 120.4(4)
C45 C13 C18 120.7(4)
C29 N4 Co2 121.3(3)
C37 N4 Co2 119.7(3)
C37 N4 C29 118.2(4)
C10 N3 Co2 120.8(3)
C52 N3 Co2 120.9(3)
C52 N3 C10 117.7(4)
C25 C16 N1 126.4(3)
C34 C17 O2 124.7(3)
C42 C17 O2 118.8(4)
C42 C17 C34 116.5(4)
C20 C18 C13 119.2(4)
C21 C19 C7 120.7(4)
C23 C20 C18 121.1(4)
C19 C21 O10 119.0(3)
C26 C21 O10 120.3(4)
C26 C21 C19 120.7(4)
C37 C22 C33 120.9(4)
C20 C23 N1 119.3(3)
C24 C23 N1 122.1(3)
C24 C23 C20 118.4(3)
C45 C24 C23 121.2(4)
C16 C25 C12 124.8(3)
C61 C25 C12 119.9(3)
C61 C25 C16 115.3(3)
C21 C26 C9 119.1(4)
C55 O5 Co2 123.9(3)
C33 C28 O10 117.9(3)
C47 C28 O10 121.1(3)
C47 C28 C33 121.0(4)
C56 C29 N4 126.4(5)
C63 O6 Co2 126.4(3)
C32 C31 C10 120.4(4)
C38 C32 C31 120.1(4)
C28 C33 C22 118.8(4)
C36 C34 C17 121.1(4)
C41 C34 C17 124.4(4)
C41 C34 C36 114.5(4)
C55 C35 C52 124.7(5)
C65 C35 C52 116.5(5)
C65 C35 C55 118.7(5)
C51 C36 C34 119.7(4)
C22 C37 N4 117.8(4)
C40 C37 N4 123.2(4)
C40 C37 C22 118.9(4)
C32 C38 O9 118.9(4)
C43 C38 O9 120.8(4)
C43 C38 C32 120.2(4)
C47 C40 C37 120.6(4)
C34 C41 N2 126.8(4)
C50 C42 C17 121.3(4)
O4 C42 C17 114.2(3)
O4 C42 C50 124.5(4)
C44 C43 C38 120.1(4)
C43 C44 C10 120.5(4)
C24 C45 C13 119.4(4)
C9 C46 C7 120.4(4)
N2 C46 C7 117.3(3)
N2 C46 C9 122.2(3)
C40 C47 C28 119.8(4)
C12 C48 O3 114.5(3)
C62 C48 O3 124.4(3)
C62 C48 C12 121.1(4)
C51 C50 C42 120.3(4)
C50 C51 C36 121.0(4)
C35 C52 N3 128.1(5)
C68 C53 C65 118.5(6)
C35 C55 O5 124.6(4)
C59 C55 O5 117.6(6)
C59 C55 C35 117.7(5)
C63 C56 C29 124.5(4)
C70 C56 C29 114.5(5)
C70 C56 C63 121.0(5)
C62 C57 C61 119.9(4)
C55 C59 O7 113.2(6)
C68 C59 O7 125.9(5)
C68 C59 C55 120.8(6)
C57 C61 C25 121.0(4)
C57 C62 C48 120.7(4)
C56 C63 O6 124.8(4)
C73 C63 O6 118.5(6)
C73 C63 C56 116.7(6)
C53 C65 C35 123.3(6)
C59 C68 C53 120.8(5)
C71 C70 C56 118.7(6)
C77 O4 C42 116.0(3)
C76 C75 O3 106.9(4)
C78 C77 O4 107.6(4)
C72 C73 C63 121.7(7)
O8B C73 C63 113.9(6)
O8B C73 C72 124.2(6)
C71 C72 C73 120.8(6)
C72 C71 C70 121.0(6)

loop_
_geom_bond_atom_site_label_1
_geom_bond_atom_site_label_2
_geom_bond_distance
Co1 O2 1.900(2)
Co1 O1 1.904(2)
Co1 N1 1.999(3)
Co1 N2 1.987(3)
Co2 N4 1.995(4)
Co2 N3 1.986(4)
Co2 O5 1.918(3)
Co2 O6 1.896(3)
O2 C17 1.308(4)
O3 C48 1.369(5)
O3 C75 1.434(5)
O1 C12 1.311(4)
O10 C21 1.397(4)
O10 C28 1.393(4)
N1 C16 1.302(4)
N1 C23 1.432(5)
C7 C19 1.385(5)
C7 C46 1.387(5)
O9 C13 1.401(5)
O9 C38 1.392(5)
C9 C26 1.378(5)
C9 C46 1.384(5)
C10 N3 1.426(5)
C10 C31 1.383(5)
C10 C44 1.400(5)
N2 C41 1.315(5)
N2 C46 1.436(5)
C12 C25 1.418(5)
C12 C48 1.424(5)
C13 C18 1.372(5)
C13 C45 1.369(6)
N4 C29 1.307(5)
N4 C37 1.433(5)
N3 C52 1.305(5)
C16 C25 1.426(5)
C17 C34 1.411(6)
C17 C42 1.434(5)
C18 C20 1.370(5)
C19 C21 1.368(5)
C20 C23 1.383(5)
C21 C26 1.385(5)
C22 C33 1.389(5)
C22 C37 1.394(5)
C23 C24 1.373(5)
C24 C45 1.370(5)
C25 C61 1.415(5)
O5 C55 1.347(6)
C28 C33 1.372(5)
C28 C47 1.385(5)
C29 C56 1.433(6)
O6 C63 1.295(6)
C31 C32 1.384(6)
C32 C38 1.373(5)
C34 C36 1.429(6)
C34 C41 1.439(5)
C35 C52 1.415(6)
C35 C55 1.375(7)
C35 C65 1.417(7)
C36 C51 1.354(6)
C37 C40 1.382(5)
C38 C43 1.380(6)
O7 C59 1.373(7)
O7 C79B 1.491(18)
O7 C79A 1.49(3)
C40 C47 1.374(5)
C42 C50 1.380(6)
C42 O4 1.372(5)
C43 C44 1.372(6)
C48 C62 1.370(6)
C50 C51 1.396(6)
C53 C65 1.347(7)
C53 C68 1.382(8)
C55 C59 1.440(7)
C56 C63 1.420(7)
C56 C70 1.418(7)
C57 C61 1.358(6)
C57 C62 1.402(6)
C59 C68 1.373(8)
C63 C73 1.448(7)
C70 C71 1.394(8)
O4 C77 1.425(5)
C75 C76 1.499(7)
C77 C78 1.483(7)
C79B C80A 1.552(17)
C80B C79A 1.41(3)
C73 C72 1.341(9)
C73 O8B 1.352(8)
C72 C71 1.398(10)
O8B C1A 1.487(11)
O8B C1B 1.596(16)
C82B C1B 1.66(3)
C1A C82A 1.35(2)

loop_
_smtbx_masks_void_nr
_smtbx_masks_void_average_x
_smtbx_masks_void_average_y
_smtbx_masks_void_average_z
_smtbx_masks_void_volume
_smtbx_masks_void_count_electrons
1 -0.001 0.000 -0.664 1142.0 237.9
2 -0.765 0.500 0.047 1142.0 237.9
